data_4333576
loop_
_publ_author_name
'Ioannis Spanopoulos'
'Pantelis Xydias'
'Christos D. Malliakas'
'Pantelis N. Trikalitis'

_publ_section_title
;
 A Straight Forward Route for the Development of Metal-Organic Frameworks
 Functionalized with Aromatic -OH Groups: Synthesis, Characterization, and
 Gas (N2, Ar, H2, CO2, CH4, NH3) Sorption Properties
;
_journal_name_full 'Inorganic Chemistry'
_journal_page_first 855
_journal_page_last 862
_journal_paper_doi 10.1021/ic302010e
_journal_volume 52
_journal_year 2013
_chemical_formula_sum 'C36 H6 O19 Zn4'
_chemical_formula_weight 1003.89
_chemical_name_systematic
; 
 ? 
;
_space_group_IT_number 225
_symmetry_cell_setting cubic
_symmetry_space_group_name_Hall '-F 4 2 3'
_symmetry_space_group_name_H-M 'F m -3 m'
_atom_sites_solution_hydrogens geom
_atom_sites_solution_primary direct
_atom_sites_solution_secondary difmap
_audit_creation_method SHELXL-97
_cell_angle_alpha 90.00
_cell_angle_beta 90.00
_cell_angle_gamma 90.00
_cell_formula_units_Z 8
_cell_length_a 30.174(2)
_cell_length_b 30.174(2)
_cell_length_c 30.174(2)
_cell_measurement_reflns_used 5692
_cell_measurement_temperature 250(2)
_cell_measurement_theta_max 21.00
_cell_measurement_theta_min 1.35
_cell_volume 27473(3)
_computing_cell_refinement 'STOE X-AREA'
_computing_data_collection 'STOE X-AREA'
_computing_data_reduction 'STOE X-RED'
_computing_structure_refinement 'SHELXL-97 (Sheldrick, 2008)'
_computing_structure_solution 'SHELXS-97 (Sheldrick, 2008)'
_diffrn_ambient_temperature 250(2)
_diffrn_measured_fraction_theta_full 0.991
_diffrn_measured_fraction_theta_max 0.991
_diffrn_measurement_device_type 'STOE IPDS 2'
_diffrn_measurement_method 'rotation method'
_diffrn_radiation_monochromator graphite
_diffrn_radiation_source 'fine-focus sealed tube'
_diffrn_radiation_type MoK\a
_diffrn_radiation_wavelength 0.71073
_diffrn_reflns_av_R_equivalents 0.1357
_diffrn_reflns_av_sigmaI/netI 0.0674
_diffrn_reflns_limit_h_max 34
_diffrn_reflns_limit_h_min -33
_diffrn_reflns_limit_k_max 34
_diffrn_reflns_limit_k_min -34
_diffrn_reflns_limit_l_max 33
_diffrn_reflns_limit_l_min -34
_diffrn_reflns_number 46332
_diffrn_reflns_theta_full 23.94
_diffrn_reflns_theta_max 23.94
_diffrn_reflns_theta_min 1.35
_exptl_absorpt_coefficient_mu 0.713
_exptl_absorpt_correction_T_max 0.9819
_exptl_absorpt_correction_T_min 0.9097
_exptl_absorpt_correction_type integration
_exptl_crystal_colour dark-orange
_exptl_crystal_density_diffrn 0.485
_exptl_crystal_description cube
_exptl_crystal_F_000 3952
_exptl_crystal_size_max 0.7
_exptl_crystal_size_mid 0.7
_exptl_crystal_size_min 0.7
_refine_diff_density_max 0.942
_refine_diff_density_min -0.700
_refine_diff_density_rms 0.084
_refine_ls_extinction_method none
_refine_ls_goodness_of_fit_ref 0.946
_refine_ls_hydrogen_treatment constr
_refine_ls_matrix_type full
_refine_ls_number_parameters 31
_refine_ls_number_reflns 1124
_refine_ls_number_restraints 5
_refine_ls_restrained_S_all 0.964
_refine_ls_R_factor_all 0.1759
_refine_ls_R_factor_gt 0.0961
_refine_ls_shift/su_max 0.000
_refine_ls_shift/su_mean 0.000
_refine_ls_structure_factor_coef Fsqd
_refine_ls_weighting_details 'calc w=1/[\s^2^(Fo^2^)+(0.2000P)^2^+0.0000P] where P=(Fo^2^+2Fc^2^)/3'
_refine_ls_weighting_scheme calc
_refine_ls_wR_factor_gt 0.2487
_refine_ls_wR_factor_ref 0.2998
_reflns_number_gt 654
_reflns_number_total 1124
_reflns_threshold_expression >2sigma(I)
_cod_data_source_file ic302010e_si_002_1.cif
_cod_data_source_block 1
_cod_original_cell_volume 27471(3)
_cod_database_code 4333576

loop_
_symmetry_equiv_pos_as_xyz
'x, y, z'
'-x, -y, z'
'-x, y, -z'
'x, -y, -z'
'z, x, y'
'z, -x, -y'
'-z, -x, y'
'-z, x, -y'
'y, z, x'
'-y, z, -x'
'y, -z, -x'
'-y, -z, x'
'y, x, -z'
'-y, -x, -z'
'y, -x, z'
'-y, x, z'
'x, z, -y'
'-x, z, y'
'-x, -z, -y'
'x, -z, y'
'z, y, -x'
'z, -y, x'
'-z, y, x'
'-z, -y, -x'
'x, y+1/2, z+1/2'
'-x, -y+1/2, z+1/2'
'-x, y+1/2, -z+1/2'
'x, -y+1/2, -z+1/2'
'z, x+1/2, y+1/2'
'z, -x+1/2, -y+1/2'
'-z, -x+1/2, y+1/2'
'-z, x+1/2, -y+1/2'
'y, z+1/2, x+1/2'
'-y, z+1/2, -x+1/2'
'y, -z+1/2, -x+1/2'
'-y, -z+1/2, x+1/2'
'y, x+1/2, -z+1/2'
'-y, -x+1/2, -z+1/2'
'y, -x+1/2, z+1/2'
'-y, x+1/2, z+1/2'
'x, z+1/2, -y+1/2'
'-x, z+1/2, y+1/2'
'-x, -z+1/2, -y+1/2'
'x, -z+1/2, y+1/2'
'z, y+1/2, -x+1/2'
'z, -y+1/2, x+1/2'
'-z, y+1/2, x+1/2'
'-z, -y+1/2, -x+1/2'
'x+1/2, y, z+1/2'
'-x+1/2, -y, z+1/2'
'-x+1/2, y, -z+1/2'
'x+1/2, -y, -z+1/2'
'z+1/2, x, y+1/2'
'z+1/2, -x, -y+1/2'
'-z+1/2, -x, y+1/2'
'-z+1/2, x, -y+1/2'
'y+1/2, z, x+1/2'
'-y+1/2, z, -x+1/2'
'y+1/2, -z, -x+1/2'
'-y+1/2, -z, x+1/2'
'y+1/2, x, -z+1/2'
'-y+1/2, -x, -z+1/2'
'y+1/2, -x, z+1/2'
'-y+1/2, x, z+1/2'
'x+1/2, z, -y+1/2'
'-x+1/2, z, y+1/2'
'-x+1/2, -z, -y+1/2'
'x+1/2, -z, y+1/2'
'z+1/2, y, -x+1/2'
'z+1/2, -y, x+1/2'
'-z+1/2, y, x+1/2'
'-z+1/2, -y, -x+1/2'
'x+1/2, y+1/2, z'
'-x+1/2, -y+1/2, z'
'-x+1/2, y+1/2, -z'
'x+1/2, -y+1/2, -z'
'z+1/2, x+1/2, y'
'z+1/2, -x+1/2, -y'
'-z+1/2, -x+1/2, y'
'-z+1/2, x+1/2, -y'
'y+1/2, z+1/2, x'
'-y+1/2, z+1/2, -x'
'y+1/2, -z+1/2, -x'
'-y+1/2, -z+1/2, x'
'y+1/2, x+1/2, -z'
'-y+1/2, -x+1/2, -z'
'y+1/2, -x+1/2, z'
'-y+1/2, x+1/2, z'
'x+1/2, z+1/2, -y'
'-x+1/2, z+1/2, y'
'-x+1/2, -z+1/2, -y'
'x+1/2, -z+1/2, y'
'z+1/2, y+1/2, -x'
'z+1/2, -y+1/2, x'
'-z+1/2, y+1/2, x'
'-z+1/2, -y+1/2, -x'
'-x, -y, -z'
'x, y, -z'
'x, -y, z'
'-x, y, z'
'-z, -x, -y'
'-z, x, y'
'z, x, -y'
'z, -x, y'
'-y, -z, -x'
'y, -z, x'
'-y, z, x'
'y, z, -x'
'-y, -x, z'
'y, x, z'
'-y, x, -z'
'y, -x, -z'
'-x, -z, y'
'x, -z, -y'
'x, z, y'
'-x, z, -y'
'-z, -y, x'
'-z, y, -x'
'z, -y, -x'
'z, y, x'
'-x, -y+1/2, -z+1/2'
'x, y+1/2, -z+1/2'
'x, -y+1/2, z+1/2'
'-x, y+1/2, z+1/2'
'-z, -x+1/2, -y+1/2'
'-z, x+1/2, y+1/2'
'z, x+1/2, -y+1/2'
'z, -x+1/2, y+1/2'
'-y, -z+1/2, -x+1/2'
'y, -z+1/2, x+1/2'
'-y, z+1/2, x+1/2'
'y, z+1/2, -x+1/2'
'-y, -x+1/2, z+1/2'
'y, x+1/2, z+1/2'
'-y, x+1/2, -z+1/2'
'y, -x+1/2, -z+1/2'
'-x, -z+1/2, y+1/2'
'x, -z+1/2, -y+1/2'
'x, z+1/2, y+1/2'
'-x, z+1/2, -y+1/2'
'-z, -y+1/2, x+1/2'
'-z, y+1/2, -x+1/2'
'z, -y+1/2, -x+1/2'
'z, y+1/2, x+1/2'
'-x+1/2, -y, -z+1/2'
'x+1/2, y, -z+1/2'
'x+1/2, -y, z+1/2'
'-x+1/2, y, z+1/2'
'-z+1/2, -x, -y+1/2'
'-z+1/2, x, y+1/2'
'z+1/2, x, -y+1/2'
'z+1/2, -x, y+1/2'
'-y+1/2, -z, -x+1/2'
'y+1/2, -z, x+1/2'
'-y+1/2, z, x+1/2'
'y+1/2, z, -x+1/2'
'-y+1/2, -x, z+1/2'
'y+1/2, x, z+1/2'
'-y+1/2, x, -z+1/2'
'y+1/2, -x, -z+1/2'
'-x+1/2, -z, y+1/2'
'x+1/2, -z, -y+1/2'
'x+1/2, z, y+1/2'
'-x+1/2, z, -y+1/2'
'-z+1/2, -y, x+1/2'
'-z+1/2, y, -x+1/2'
'z+1/2, -y, -x+1/2'
'z+1/2, y, x+1/2'
'-x+1/2, -y+1/2, -z'
'x+1/2, y+1/2, -z'
'x+1/2, -y+1/2, z'
'-x+1/2, y+1/2, z'
'-z+1/2, -x+1/2, -y'
'-z+1/2, x+1/2, y'
'z+1/2, x+1/2, -y'
'z+1/2, -x+1/2, y'
'-y+1/2, -z+1/2, -x'
'y+1/2, -z+1/2, x'
'-y+1/2, z+1/2, x'
'y+1/2, z+1/2, -x'
'-y+1/2, -x+1/2, z'
'y+1/2, x+1/2, z'
'-y+1/2, x+1/2, -z'
'y+1/2, -x+1/2, -z'
'-x+1/2, -z+1/2, y'
'x+1/2, -z+1/2, -y'
'x+1/2, z+1/2, y'
'-x+1/2, z+1/2, -y'
'-z+1/2, -y+1/2, x'
'-z+1/2, y+1/2, -x'
'z+1/2, -y+1/2, -x'
'z+1/2, y+1/2, x'

loop_
_atom_site_label
_atom_site_type_symbol
_atom_site_fract_x
_atom_site_fract_y
_atom_site_fract_z
_atom_site_U_iso_or_equiv
_atom_site_adp_type
_atom_site_occupancy
_atom_site_symmetry_multiplicity
_atom_site_calc_flag
_atom_site_refinement_flags
Zn1 Zn 0.21303(3) 0.21303(3) 0.21303(3) 0.0566(8) Uani 1 6 d S
O1 O 0.2500 0.2500 0.2500 0.041(5) Uani 1 24 d S
O2 O 0.2238(2) 0.2238(2) 0.1505(2) 0.101(3) Uani 1 2 d S
C1 C 0.2500 0.2500 0.1308(4) 0.107(7) Uani 1 4 d SD
C2 C 0.2500 0.2500 0.0817(5) 0.114(6) Uani 1 4 d SD
C3 C 0.2175(4) 0.2175(4) 0.0652(5) 0.078(7) Uani 0.50 2 d SPD
H3 H 0.1993 0.1993 0.0821 0.093 Uiso 0.50 2 calc SPR
C4 C 0.2366(3) 0.2366(3) 0.0109(4) 0.083(7) Uani 0.50 2 d SPD
C5 C 0.2115 0.2115 0.0182 0.153 Uani 0.50 2 d SPD
O3 O 0.1780 0.1780 0.0000 0.160 Uani 1 4 d SD
C6 C 0.2687 0.7687 0.5524 0.150 Uani 0.50 2 d SP

loop_
_atom_site_aniso_label
_atom_site_aniso_U_11
_atom_site_aniso_U_22
_atom_site_aniso_U_33
_atom_site_aniso_U_23
_atom_site_aniso_U_13
_atom_site_aniso_U_12
Zn1 0.0566(8) 0.0566(8) 0.0566(8) -0.0135(5) -0.0135(5) -0.0135(5)
O1 0.041(5) 0.041(5) 0.041(5) 0.000 0.000 0.000
O2 0.133(5) 0.133(5) 0.038(5) 0.001(3) 0.001(3) 0.000(6)
C1 0.155(12) 0.155(12) 0.011(8) 0.000 0.000 0.017(16)
C2 0.127(10) 0.127(10) 0.089(14) 0.000 0.000 -0.013(15)
C3 0.100(11) 0.100(11) 0.032(10) -0.007(9) -0.007(9) 0.052(14)
C4 0.121(11) 0.121(11) 0.007(14) 0.010(4) 0.010(4) -0.075(13)
C5 0.153 0.153 0.153 0.000 0.000 0.000
O3 0.160 0.160 0.160 0.000 0.000 0.000
C6 0.150 0.150 0.150 0.000 0.000 0.000

loop_
_atom_type_symbol
_atom_type_description
_atom_type_scat_dispersion_real
_atom_type_scat_dispersion_imag
_atom_type_scat_source
C C 0.0033 0.0016 'International Tables Vol C Tables 4.2.6.8 and 6.1.1.4'
O O 0.0106 0.0060 'International Tables Vol C Tables 4.2.6.8 and 6.1.1.4'
Zn Zn 0.2839 1.4301 'International Tables Vol C Tables 4.2.6.8 and 6.1.1.4'
H H 0.0000 0.0000 'International Tables Vol C Tables 4.2.6.8 and 6.1.1.4'

loop_
_geom_angle_atom_site_label_1
_geom_angle_atom_site_label_2
_geom_angle_atom_site_label_3
_geom_angle
_geom_angle_site_symmetry_1
_geom_angle_site_symmetry_3
O1 Zn1 O2 111.6(3) . 5
O1 Zn1 O2 111.6(3) . 9
O2 Zn1 O2 107.3(3) 5 9
O1 Zn1 O2 111.6(3) . .
O2 Zn1 O2 107.3(3) 5 .
O2 Zn1 O2 107.3(3) 9 .
O1 Zn1 Zn1 35.3 . 74
O2 Zn1 Zn1 124.7(2) 5 74
O2 Zn1 Zn1 124.7(2) 9 74
O2 Zn1 Zn1 76.3(3) . 74
O1 Zn1 Zn1 35.3 . 28
O2 Zn1 Zn1 76.3(3) 5 28
O2 Zn1 Zn1 124.7(2) 9 28
O2 Zn1 Zn1 124.7(2) . 28
Zn1 Zn1 Zn1 60.0 74 28
O1 Zn1 Zn1 35.3 . 51
O2 Zn1 Zn1 124.7(2) 5 51
O2 Zn1 Zn1 76.3(3) 9 51
O2 Zn1 Zn1 124.7(2) . 51
Zn1 Zn1 Zn1 60.0 74 51
Zn1 Zn1 Zn1 60.0 28 51
Zn1 O1 Zn1 109.5 28 51
Zn1 O1 Zn1 109.5 28 74
Zn1 O1 Zn1 109.5 51 74
Zn1 O1 Zn1 109.5 28 .
Zn1 O1 Zn1 109.5 51 .
Zn1 O1 Zn1 109.5 74 .
C1 O2 Zn1 131.6(8) . .
O2 C1 O2 124.1(12) . 74
O2 C1 C2 118.0(6) . .
O2 C1 C2 117.9(6) 74 .
C6 C2 C6 84.1(10) 50_564 25_544
C6 C2 C3 28.2(7) 50_564 .
C6 C2 C3 112.3(13) 25_544 .
C6 C2 C3 112.4(13) 50_564 74
C6 C2 C3 28.2(6) 25_544 74
C3 C2 C3 140.6(18) . 74
C6 C2 C1 137.9(5) 50_564 .
C6 C2 C1 137.9(5) 25_544 .
C3 C2 C1 109.7(9) . .
C3 C2 C1 109.7(9) 74 .
C6 C3 C5 67.0(11) 50_564 .
C6 C3 C2 53.0(13) 50_564 .
C5 C3 C2 120.0(15) . .
C6 C3 C4 30.3(9) 50_564 .
C5 C3 C4 36.7(6) . .
C2 C3 C4 83.3(12) . .
C4 C4 C5 101.7(6) 98 .
C4 C4 C4 89.986(5) 98 74
C5 C4 C4 168.4(6) . 74
C4 C4 C6 169.8(6) 98 50_564
C5 C4 C6 68.2(6) . 50_564
C4 C4 C6 100.2(6) 74 50_564
C4 C4 C4 60.1(11) 98 169
C5 C4 C4 161.8(17) . 169
C4 C4 C4 29.9(11) 74 169
C6 C4 C4 130.0(16) 50_564 169
C4 C4 C5 50.7(5) 98 98
C5 C4 C5 51.0(5) . 98
C4 C4 C5 140.7(5) 74 98
C6 C4 C5 119.2(9) 50_564 98
C4 C4 C5 110.8(13) 169 98
C4 C4 C3 153.6(6) 98 .
C5 C4 C3 52.0(7) . .
C4 C4 C3 116.4(6) 74 .
C6 C4 C3 16.2(5) 50_564 .
C4 C4 C3 146.3(15) 169 .
C5 C4 C3 103.0(9) 98 .
C4 C4 C6 132.4(4) 98 25_544
C5 C4 C6 125.9(9) . 25_544
C4 C4 C6 42.4(4) 74 25_544
C6 C4 C6 57.7(5) 50_564 25_544
C4 C4 C6 72.3(11) 169 25_544
C5 C4 C6 176.9(9) 98 25_544
C3 C4 C6 73.9(7) . 25_544
C4 C4 C6 6.7(4) 98 145_565
C5 C4 C6 94.9(8) . 145_565
C4 C4 C6 96.7(4) 74 145_565
C6 C4 C6 163.1(10) 50_564 145_565
C4 C4 C6 66.9(10) 169 145_565
C5 C4 C6 43.9(3) 98 145_565
C3 C4 C6 146.9(9) . 145_565
C6 C4 C6 139.2(7) 25_544 145_565
C4 C5 C5 78.3(6) . 98
C4 C5 C6 62.3(6) . 50_564
C5 C5 C6 140.7 98 50_564
C4 C5 C4 27.7(10) . 98
C5 C5 C4 50.7(5) 98 98
C6 C5 C4 90.0(5) 50_564 98
C4 C5 C3 91.4(10) . .
C5 C5 C3 169.7(7) 98 .
C6 C5 C3 29.1(7) 50_564 .
C4 C5 C3 119.1(9) 98 .
C4 C5 O3 147.3(6) . .
C5 C5 O3 69.0 98 .
C6 C5 O3 150.4 50_564 .
C4 C5 O3 119.6(5) 98 .
C3 C5 O3 121.3(7) . .
C5 O3 C5 42.0 98 .
C3 C6 C2 98.8(13) 50_565 25
C3 C6 C4 133.5(12) 50_565 50_565
C2 C6 C4 127.8(8) 25 50_565
C3 C6 C5 83.9(11) 50_565 50_565
C2 C6 C5 177.3(5) 25 50_565
C4 C6 C5 49.5(6) 50_565 50_565
C3 C6 C6 146.7(11) 50_565 74_565
C2 C6 C6 47.9(5) 25 74_565
C4 C6 C6 79.8(6) 50_565 74_565
C5 C6 C6 129.4 50_565 74_565
C3 C6 C4 170.8(12) 50_565 25
C2 C6 C4 90.4(6) 25 25
C4 C6 C4 37.4(8) 50_565 25
C5 C6 C4 86.9(4) 50_565 25
C6 C6 C4 42.5(4) 74_565 25
C3 C6 C4 130.0(11) 50_565 145_565
C2 C6 C4 131.2(6) 25 145_565
C4 C6 C4 3.5(2) 50_565 145_565
C5 C6 C4 46.1(4) 50_565 145_565
C6 C6 C4 83.3(4) 74_565 145_565
C4 C6 C4 40.8(7) 25 145_565

loop_
_geom_bond_atom_site_label_1
_geom_bond_atom_site_label_2
_geom_bond_distance
_geom_bond_site_symmetry_2
Zn1 O1 1.9323(17) .
Zn1 O2 1.941(7) 5
Zn1 O2 1.941(7) 9
Zn1 O2 1.941(7) .
Zn1 Zn1 3.155(3) 74
Zn1 Zn1 3.155(3) 28
Zn1 Zn1 3.155(3) 51
O1 Zn1 1.9322(17) 28
O1 Zn1 1.9322(17) 51
O1 Zn1 1.9322(17) 74
O2 C1 1.267(9) .
C1 O2 1.267(9) 74
C1 C2 1.484(15) .
C2 C6 1.189(12) 50_564
C2 C6 1.189(12) 25_544
C2 C3 1.472(16) .
C2 C3 1.472(16) 74
C3 C6 0.704(19) 50_564
C3 C5 1.441(14) .
C3 C4 1.83(2) .
C4 C4 0.66(2) 98
C4 C5 1.093(13) .
C4 C4 1.14(3) 74
C4 C6 1.272(12) 50_564
C4 C4 1.32(2) 169
C4 C5 1.384(13) 98
C4 C6 1.855(13) 25_544
C4 C6 1.923(12) 145_565
C5 C5 1.0985 98
C5 C6 1.3340 50_564
C5 C4 1.385(13) 98
C5 O3 1.5315 .
O3 C5 1.5315 98
C6 C3 0.704(19) 50_565
C6 C2 1.190(12) 25
C6 C4 1.272(12) 50_565
C6 C5 1.3340 50_565
C6 C6 1.5940 74_565
C6 C4 1.855(13) 25
C6 C4 1.922(12) 145_565
